data_7037961
loop_
_publ_author_name
'Sietzen, M.'
'Federmann, P.'
'Sonnenschein, C.'
'Wadepohl, H.'
'Ballmann, J.'

_publ_section_title
;
 Cyclometalated titanium and zirconium complexes stabilised by a new
 silylmethylene-linked tetradentate triamidophosphine.
;
_journal_issue 7
_journal_name_full 'Dalton transactions (Cambridge, England : 2003)'
_journal_page_first 3013
_journal_page_last 3023
_journal_paper_doi 10.1039/c5dt04561d
_journal_volume 45
_journal_year 2016
_chemical_formula_moiety 'C30 H47 N3 P2 Si3 Ti'
_chemical_formula_sum 'C30 H47 N3 P2 Si3 Ti'
_chemical_formula_weight 643.81
_chemical_properties_physical air-sensitive
_space_group_crystal_system monoclinic
_space_group_IT_number 14
_space_group_name_Hall '-P 2ybc'
_space_group_name_H-M_alt 'P 1 21/c 1'
_symmetry_cell_setting monoclinic
_symmetry_Int_Tables_number 14
_symmetry_space_group_name_Hall '-P 2ybc'
_symmetry_space_group_name_H-M 'P 1 21/c 1'
_atom_sites_solution_hydrogens mixed
_atom_sites_solution_primary iterative
_atom_sites_solution_secondary difmap
_audit_block_code ba_jb17
_audit_creation_date 2015-06-30
_audit_creation_method
;
Olex2 1.2
(compiled 2015.01.26 svn.r3151 for OlexSys, GUI svn.r4998)
;
_audit_update_record
;
2015-12-14 deposited with the CCDC.
2015-12-28 downloaded from the CCDC.
;
_cell_angle_alpha 90
_cell_angle_beta 109.041(13)
_cell_angle_gamma 90
_cell_formula_units_Z 4
_cell_length_a 11.600(5)
_cell_length_b 17.549(7)
_cell_length_c 17.579(7)
_cell_measurement_reflns_used 7483
_cell_measurement_temperature 100(2)
_cell_measurement_theta_max 32.51
_cell_measurement_theta_min 2.71
_cell_volume 3383(2)
_computing_cell_refinement
;
SAINT (see _computing_data_reduction). Includes estimated systematic errors
 of the unit cell constants from Monte Carlo simulations.
;
_computing_data_collection 'SMART-5.631 (Bruker AXS, 2003)'
_computing_data_reduction 'SAINT V8.34A (Bruker AXS, 1997-2013),SADABS-2014_5 (Sheldrick and Bruker AXS, 1997-2014)'
_computing_molecular_graphics 'Olex2 (Dolomanov et al., 2009)'
_computing_publication_material 'encif (Wadepohl, 2009-14); encifer 1.5 (CCDC, 2014)'
_computing_structure_refinement 'ShelXL (Sheldrick, 2008)'
_computing_structure_solution 'SUPERFLIP (Palatinus, 2007-2009)'
_diffrn_ambient_environment 'perfluoro polyether oil / N~2~'
_diffrn_ambient_temperature 100(1)
_diffrn_detector 'CCD plate'
_diffrn_detector_area_resol_mean 8.19
_diffrn_detector_type CCD-PXL-KAF2
_diffrn_measured_fraction_theta_full 1.000
_diffrn_measured_fraction_theta_max 0.957
_diffrn_measurement_device 'three-circle diffractometer'
_diffrn_measurement_device_type 'Bruker AXS Smart 1000'
_diffrn_measurement_method '\f- and \w-scans'
_diffrn_measurement_specimen_support 'polyimid foil'
_diffrn_radiation_monochromator graphite
_diffrn_radiation_probe x-ray
_diffrn_radiation_type MoK\a
_diffrn_radiation_wavelength 0.71073
_diffrn_reflns_av_R_equivalents 0.0324
_diffrn_reflns_av_unetI/netI 0.0203
_diffrn_reflns_laue_measured_fraction_full 1.000
_diffrn_reflns_laue_measured_fraction_max 0.957
_diffrn_reflns_limit_h_max 17
_diffrn_reflns_limit_h_min -17
_diffrn_reflns_limit_k_max 26
_diffrn_reflns_limit_k_min -26
_diffrn_reflns_limit_l_max 26
_diffrn_reflns_limit_l_min -26
_diffrn_reflns_number 86850
_diffrn_reflns_point_group_measured_fraction_full 1.000
_diffrn_reflns_point_group_measured_fraction_max 0.957
_diffrn_reflns_theta_full 25.242
_diffrn_reflns_theta_max 32.539
_diffrn_reflns_theta_min 1.688
_diffrn_source 'sealed X-Ray tube (Mo)'
_diffrn_source_type 'fine focus tube'
_diffrn_standards_number 0
_exptl_absorpt_coefficient_mu 0.478
_exptl_absorpt_correction_T_max 0.7464
_exptl_absorpt_correction_T_min 0.7098
_exptl_absorpt_correction_type multi-scan
_exptl_absorpt_process_details
;
multi-scan from symmetry-related measurements (Blessing 1995)
SADABS (see _computing_data_reduction)
;
_exptl_crystal_colour red
_exptl_crystal_density_diffrn 1.264
_exptl_crystal_description block
_exptl_crystal_F_000 1368
_exptl_crystal_size_max 0.350
_exptl_crystal_size_mid 0.350
_exptl_crystal_size_min 0.350
_refine_diff_density_max 0.620
_refine_diff_density_min -0.250
_refine_diff_density_rms 0.066
_refine_ls_extinction_method none
_refine_ls_goodness_of_fit_ref 1.049
_refine_ls_hydrogen_treatment mixed
_refine_ls_matrix_type full
_refine_ls_number_parameters 437
_refine_ls_number_reflns 11765
_refine_ls_number_restraints 0
_refine_ls_restrained_S_all 1.049
_refine_ls_R_factor_all 0.0388
_refine_ls_R_factor_gt 0.0295
_refine_ls_shift/su_max 0.001
_refine_ls_shift/su_mean 0.000
_refine_ls_structure_factor_coef Fsqd
_refine_ls_weighting_details 'w=1/[\s^2^(Fo^2^)+(0.0369P)^2^+1.8719P] where P=(Fo^2^+2Fc^2^)/3'
_refine_ls_weighting_scheme calc
_refine_ls_wR_factor_gt 0.0743
_refine_ls_wR_factor_ref 0.0811
_reflns_Friedel_coverage 0.000
_reflns_number_gt 10028
_reflns_number_total 11765
_reflns_threshold_expression 'I > 2\s(I)'
_cod_data_source_file c5dt04561d2.cif
_cod_data_source_block ba_jb17
_cod_depositor_comments 'Adding full bibliography for 7037956--7037963.cif.'
_cod_original_sg_symbol_H-M 'P 21/c'
_cod_database_code 7037961
_audit_block_refno 2467
_audit_block_usercomment jb256
_shelx_space_group_comment
;
The symmetry employed for this shelxl refinement is uniquely defined
by the following loop, which should always be used as a source of
symmetry information in preference to the above space-group names.
They are only intended as comments.
;
_shelx_estimated_absorpt_t_max 0.851
_shelx_estimated_absorpt_t_min 0.851
_shelxl_version_number 2014/7
_olex2_refinement_description
;
1. Fixed Uiso
 At 1.2 times of:
  All C(H) groups, All C(H,H) groups
 At 1.5 times of:
  All C(H,H,H) groups
2.a Idealised Me refined as rotating group with stretchable bonds:
 C4(H4A,H4B,H4C), C5(H5A,H5B,H5C), C12(H12A,H12B,H12C), C13(H13A,H13B,H13C),
 C20(H20A,H20B,H20C), C21(H21A,H21B,H21C), C29(H29A,H29B,H29C), C30(H30A,H30B,
 H30C)
;
_olex2_submission_special_instructions 'No special instructions were received'

loop_
_symmetry_equiv_pos_as_xyz
'x, y, z'
'-x, y+1/2, -z+1/2'
'-x, -y, -z'
'x, -y-1/2, z-1/2'

loop_
_atom_site_label
_atom_site_type_symbol
_atom_site_fract_x
_atom_site_fract_y
_atom_site_fract_z
_atom_site_U_iso_or_equiv
_atom_site_adp_type
_atom_site_occupancy
_atom_site_site_symmetry_order
_atom_site_calc_flag
_atom_site_refinement_flags_posn
Ti Ti 0.22625(2) 0.24806(2) 0.35171(2) 0.00918(4) Uani 1 1 d .
P1 P 0.26546(2) 0.20713(2) 0.22763(2) 0.01266(5) Uani 1 1 d .
P2 P 0.14969(3) 0.10655(2) 0.40530(2) 0.01605(6) Uani 1 1 d .
Si1 Si 0.33350(3) 0.37687(2) 0.27259(2) 0.01157(6) Uani 1 1 d .
Si2 Si 0.00097(3) 0.19306(2) 0.17658(2) 0.01445(6) Uani 1 1 d .
Si3 Si 0.47236(3) 0.13768(2) 0.35169(2) 0.01369(6) Uani 1 1 d .
N1 N 0.26552(8) 0.35685(5) 0.34568(5) 0.01062(15) Uani 1 1 d .
N2 N 0.06121(8) 0.24686(5) 0.26422(5) 0.01187(15) Uani 1 1 d .
N3 N 0.39904(8) 0.20108(5) 0.39776(5) 0.01203(15) Uani 1 1 d .
C1 C 0.27331(10) 0.30324(6) 0.18965(6) 0.01506(19) Uani 1 1 d .
H1A H 0.1909(15) 0.3180(9) 0.1599(10) 0.018 Uiso 1 1 d R
H1B H 0.3202(15) 0.3039(9) 0.1553(10) 0.018 Uiso 1 1 d R
C2 C 0.14170(11) 0.15622(7) 0.15678(7) 0.0178(2) Uani 1 1 d .
H2A H 0.1509(15) 0.1041(10) 0.1696(10) 0.021 Uiso 1 1 d R
H2B H 0.1372(15) 0.1635(9) 0.1018(10) 0.021 Uiso 1 1 d R
C3 C 0.41095(11) 0.16176(7) 0.24145(7) 0.0187(2) Uani 1 1 d .
H3A H 0.4610(15) 0.1947(10) 0.2271(10) 0.022 Uiso 1 1 d R
H3B H 0.4021(15) 0.1189(10) 0.2078(10) 0.022 Uiso 1 1 d R
C4 C 0.50340(10) 0.36957(7) 0.31091(7) 0.0171(2) Uani 1 1 d .
H4A H 0.5360(4) 0.4126(5) 0.3419(6) 0.026 Uiso 1 1 calc GR
H4B H 0.5329(3) 0.3667(6) 0.2674(4) 0.026 Uiso 1 1 calc GR
H4C H 0.5264(3) 0.3258(5) 0.3426(6) 0.026 Uiso 1 1 calc GR
C5 C 0.28851(11) 0.47296(7) 0.22700(7) 0.0198(2) Uani 1 1 d .
H5A H 0.2055(9) 0.4791(3) 0.2143(6) 0.030 Uiso 1 1 calc GR
H5B H 0.3096(9) 0.4772(2) 0.1810(6) 0.030 Uiso 1 1 calc GR
H5C H 0.3282(9) 0.5100(4) 0.2632(5) 0.030 Uiso 1 1 calc GR
C6 C 0.25489(9) 0.41201(6) 0.40117(6) 0.01070(16) Uani 1 1 d .
C7 C 0.33881(10) 0.47209(6) 0.42772(6) 0.01424(18) Uani 1 1 d .
H7 H 0.4078(14) 0.4766(9) 0.4067(9) 0.017 Uiso 1 1 d R
C8 C 0.32699(11) 0.52501(6) 0.48360(7) 0.0179(2) Uani 1 1 d .
H8 H 0.3820(15) 0.5641(9) 0.4999(10) 0.021 Uiso 1 1 d R
C9 C 0.23258(12) 0.51956(7) 0.51549(7) 0.0194(2) Uani 1 1 d .
H9 H 0.2209(15) 0.5549(10) 0.5523(10) 0.023 Uiso 1 1 d R
C10 C 0.14952(11) 0.46022(6) 0.49070(7) 0.0168(2) Uani 1 1 d .
H10 H 0.0864(15) 0.4544(9) 0.5115(10) 0.020 Uiso 1 1 d R
C11 C 0.15968(10) 0.40736(6) 0.43422(6) 0.01361(18) Uani 1 1 d .
H11 H 0.1015(14) 0.3689(9) 0.4184(9) 0.016 Uiso 1 1 d R
C12 C -0.08875(12) 0.25181(8) 0.08842(7) 0.0246(2) Uani 1 1 d .
H12A H -0.1576(10) 0.2728(6) 0.0986(3) 0.037 Uiso 1 1 calc GR
H12B H -0.1150(9) 0.2207(4) 0.0419(5) 0.037 Uiso 1 1 calc GR
H12C H -0.0391(6) 0.2917(6) 0.0801(4) 0.037 Uiso 1 1 calc GR
C13 C -0.09662(11) 0.11305(7) 0.18898(8) 0.0222(2) Uani 1 1 d .
H13A H -0.0520(6) 0.0823(5) 0.2321(6) 0.033 Uiso 1 1 calc GR
H13B H -0.1218(9) 0.0840(5) 0.1417(6) 0.033 Uiso 1 1 calc GR
H13C H -0.1651(9) 0.1326(2) 0.1994(7) 0.033 Uiso 1 1 calc GR
C14 C -0.02088(9) 0.30326(6) 0.27521(6) 0.01183(17) Uani 1 1 d .
C15 C -0.02631(10) 0.37632(6) 0.24181(7) 0.01444(18) Uani 1 1 d .
H15 H 0.0296(14) 0.3882(9) 0.2118(9) 0.017 Uiso 1 1 d R
C16 C -0.10642(10) 0.43107(6) 0.25204(7) 0.01661(19) Uani 1 1 d .
H16 H -0.1076(14) 0.4816(9) 0.2296(10) 0.020 Uiso 1 1 d R
C17 C -0.18287(10) 0.41443(6) 0.29652(7) 0.0169(2) Uani 1 1 d .
H17 H -0.2364(14) 0.4547(9) 0.3043(10) 0.020 Uiso 1 1 d R
C18 C -0.17934(10) 0.34232(7) 0.32970(7) 0.01598(19) Uani 1 1 d .
H18 H -0.2286(15) 0.3302(9) 0.3587(10) 0.019 Uiso 1 1 d R
C19 C -0.09970(9) 0.28711(6) 0.31895(6) 0.01383(18) Uani 1 1 d .
H19 H -0.1004(14) 0.2375(9) 0.3411(9) 0.017 Uiso 1 1 d R
C20 C 0.43745(12) 0.03443(6) 0.36052(8) 0.0219(2) Uani 1 1 d .
H20A H 0.4754(9) 0.0180(2) 0.4148(6) 0.033 Uiso 1 1 calc GR
H20B H 0.4680(9) 0.0050(3) 0.3255(6) 0.033 Uiso 1 1 calc GR
H20C H 0.3512(9) 0.02764(14) 0.3458(7) 0.033 Uiso 1 1 calc GR
C21 C 0.64165(10) 0.15221(7) 0.38682(8) 0.0209(2) Uani 1 1 d .
H21A H 0.6586(2) 0.2035(5) 0.3887(6) 0.031 Uiso 1 1 calc GR
H21B H 0.6742(4) 0.1287(6) 0.3517(5) 0.031 Uiso 1 1 calc GR
H21C H 0.6753(4) 0.1315(6) 0.4373(6) 0.031 Uiso 1 1 calc GR
C22 C 0.46613(9) 0.21759(6) 0.47955(6) 0.01229(17) Uani 1 1 d .
C23 C 0.52647(10) 0.16013(6) 0.53375(7) 0.0176(2) Uani 1 1 d .
H23 H 0.5222(15) 0.1079(10) 0.5139(10) 0.021 Uiso 1 1 d R
C24 C 0.59650(11) 0.17664(7) 0.61279(7) 0.0196(2) Uani 1 1 d .
H24 H 0.6385(15) 0.1366(10) 0.6463(10) 0.023 Uiso 1 1 d R
C25 C 0.60701(11) 0.25098(7) 0.64101(7) 0.0183(2) Uani 1 1 d .
H25 H 0.6546(15) 0.2634(9) 0.6948(10) 0.022 Uiso 1 1 d R
C26 C 0.54644(11) 0.30833(7) 0.58889(7) 0.0184(2) Uani 1 1 d .
H26 H 0.5541(15) 0.3591(10) 0.6083(10) 0.022 Uiso 1 1 d R
C27 C 0.47761(10) 0.29225(6) 0.50952(7) 0.01516(19) Uani 1 1 d .
H27 H 0.4417(14) 0.3307(9) 0.4764(10) 0.018 Uiso 1 1 d R
C28 C 0.17093(10) 0.20222(6) 0.44651(6) 0.01418(18) Uani 1 1 d .
H28A H 0.2321(14) 0.2053(9) 0.4963(10) 0.017 Uiso 1 1 d R
H28B H 0.0974(14) 0.2239(9) 0.4505(9) 0.017 Uiso 1 1 d R
C29 C -0.00153(12) 0.07850(8) 0.40816(9) 0.0276(3) Uani 1 1 d .
H29A H -0.0067(4) 0.0890(6) 0.4612(6) 0.041 Uiso 1 1 calc GR
H29B H -0.0139(5) 0.0244(6) 0.3967(7) 0.041 Uiso 1 1 calc GR
H29C H -0.0640(7) 0.1073(6) 0.3680(7) 0.041 Uiso 1 1 calc GR
C30 C 0.24489(13) 0.04643(8) 0.48713(9) 0.0295(3) Uani 1 1 d .
H30A H 0.3281(10) 0.0638(5) 0.5028(5) 0.044 Uiso 1 1 calc GR
H30B H 0.2406(9) -0.0056(6) 0.4690(3) 0.044 Uiso 1 1 calc GR
H30C H 0.2159(8) 0.0495(6) 0.5325(6) 0.044 Uiso 1 1 calc GR

loop_
_atom_site_aniso_label
_atom_site_aniso_U_11
_atom_site_aniso_U_22
_atom_site_aniso_U_33
_atom_site_aniso_U_23
_atom_site_aniso_U_13
_atom_site_aniso_U_12
Ti 0.00857(8) 0.00955(8) 0.00925(8) -0.00067(6) 0.00270(6) 0.00046(5)
P1 0.01229(11) 0.01467(12) 0.01139(11) -0.00275(9) 0.00436(9) 0.00113(9)
P2 0.01605(13) 0.01382(12) 0.01666(13) 0.00159(9) 0.00312(10) -0.00054(9)
Si1 0.01126(12) 0.01223(12) 0.01187(12) 0.00015(9) 0.00468(10) 0.00016(9)
Si2 0.01258(13) 0.01616(13) 0.01272(13) -0.00354(10) 0.00152(10) -0.00121(10)
Si3 0.01090(12) 0.01115(12) 0.01884(14) -0.00165(10) 0.00460(10) 0.00160(9)
N1 0.0107(4) 0.0108(4) 0.0108(4) -0.0009(3) 0.0041(3) 0.0006(3)
N2 0.0098(4) 0.0128(4) 0.0121(4) -0.0018(3) 0.0023(3) 0.0008(3)
N3 0.0104(4) 0.0110(4) 0.0133(4) -0.0007(3) 0.0021(3) 0.0012(3)
C1 0.0163(5) 0.0177(5) 0.0118(4) -0.0009(4) 0.0055(4) -0.0005(4)
C2 0.0181(5) 0.0185(5) 0.0162(5) -0.0071(4) 0.0050(4) -0.0014(4)
C3 0.0161(5) 0.0225(5) 0.0197(5) -0.0034(4) 0.0088(4) 0.0043(4)
C4 0.0124(4) 0.0208(5) 0.0193(5) -0.0015(4) 0.0068(4) -0.0006(4)
C5 0.0222(5) 0.0177(5) 0.0198(5) 0.0047(4) 0.0073(4) 0.0017(4)
C6 0.0115(4) 0.0097(4) 0.0098(4) 0.0005(3) 0.0020(3) 0.0026(3)
C7 0.0137(4) 0.0131(4) 0.0149(4) -0.0012(3) 0.0032(4) -0.0004(3)
C8 0.0218(5) 0.0138(5) 0.0151(5) -0.0032(4) 0.0018(4) -0.0012(4)
C9 0.0287(6) 0.0160(5) 0.0136(5) -0.0024(4) 0.0068(4) 0.0042(4)
C10 0.0214(5) 0.0173(5) 0.0135(4) 0.0010(4) 0.0083(4) 0.0045(4)
C11 0.0146(4) 0.0129(4) 0.0139(4) 0.0003(3) 0.0055(4) 0.0016(3)
C12 0.0231(6) 0.0309(6) 0.0151(5) -0.0002(4) -0.0001(4) 0.0021(5)
C13 0.0187(5) 0.0214(5) 0.0244(6) -0.0055(4) 0.0043(4) -0.0061(4)
C14 0.0087(4) 0.0133(4) 0.0118(4) -0.0017(3) 0.0011(3) -0.0003(3)
C15 0.0120(4) 0.0153(4) 0.0157(5) 0.0020(4) 0.0041(4) 0.0003(3)
C16 0.0150(5) 0.0139(4) 0.0196(5) 0.0021(4) 0.0037(4) 0.0019(4)
C17 0.0138(5) 0.0167(5) 0.0190(5) -0.0019(4) 0.0039(4) 0.0030(4)
C18 0.0118(4) 0.0190(5) 0.0180(5) -0.0010(4) 0.0061(4) 0.0003(4)
C19 0.0113(4) 0.0141(4) 0.0158(4) 0.0000(4) 0.0040(4) -0.0007(3)
C20 0.0219(5) 0.0122(5) 0.0319(6) -0.0032(4) 0.0094(5) -0.0003(4)
C21 0.0129(5) 0.0183(5) 0.0308(6) -0.0024(4) 0.0062(4) 0.0021(4)
C22 0.0093(4) 0.0133(4) 0.0133(4) 0.0008(3) 0.0023(3) 0.0003(3)
C23 0.0172(5) 0.0137(5) 0.0191(5) 0.0027(4) 0.0020(4) 0.0019(4)
C24 0.0172(5) 0.0211(5) 0.0172(5) 0.0063(4) 0.0013(4) 0.0035(4)
C25 0.0138(5) 0.0253(5) 0.0131(5) 0.0017(4) 0.0009(4) -0.0003(4)
C26 0.0194(5) 0.0183(5) 0.0148(5) -0.0018(4) 0.0020(4) -0.0005(4)
C27 0.0153(5) 0.0137(4) 0.0138(4) 0.0011(4) 0.0010(4) 0.0015(4)
C28 0.0139(4) 0.0156(4) 0.0132(4) 0.0002(3) 0.0046(4) -0.0021(3)
C29 0.0202(6) 0.0229(6) 0.0373(7) 0.0025(5) 0.0062(5) -0.0073(5)
C30 0.0278(6) 0.0236(6) 0.0318(7) 0.0111(5) 0.0025(5) 0.0032(5)

loop_
_atom_type_symbol
_atom_type_description
_atom_type_scat_dispersion_real
_atom_type_scat_dispersion_imag
_atom_type_scat_source
C C 0.0033 0.0016 'International Tables Vol C Tables 4.2.6.8 and 6.1.1.4'
H H 0.0000 0.0000 'International Tables Vol C Tables 4.2.6.8 and 6.1.1.4'
N N 0.0061 0.0033 'International Tables Vol C Tables 4.2.6.8 and 6.1.1.4'
P P 0.1023 0.0942 'International Tables Vol C Tables 4.2.6.8 and 6.1.1.4'
Si Si 0.0817 0.0704 'International Tables Vol C Tables 4.2.6.8 and 6.1.1.4'
Ti Ti 0.2776 0.4457 'International Tables Vol C Tables 4.2.6.8 and 6.1.1.4'

loop_
_geom_angle_atom_site_label_1
_geom_angle_atom_site_label_2
_geom_angle_atom_site_label_3
_geom_angle
P1 Ti P2 101.64(2)
P1 Ti Si1 66.58(2)
P2 Ti Si1 167.427(11)
N1 Ti P1 96.97(3)
N1 Ti P2 161.36(3)
N1 Ti Si1 30.91(3)
N1 Ti N2 98.43(4)
N1 Ti N3 101.25(4)
N1 Ti C28 122.77(4)
N2 Ti P1 74.22(4)
N2 Ti P2 85.64(3)
N2 Ti Si1 94.85(4)
N2 Ti N3 147.77(4)
N2 Ti C28 97.97(5)
N3 Ti P1 78.25(3)
N3 Ti P2 83.80(3)
N3 Ti Si1 89.24(4)
N3 Ti C28 92.53(5)
C28 Ti P1 140.26(4)
C28 Ti P2 38.64(3)
C28 Ti Si1 152.75(3)
C1 P1 Ti 95.71(4)
C2 P1 Ti 114.78(5)
C2 P1 C1 109.19(6)
C2 P1 C3 111.88(6)
C3 P1 Ti 116.16(4)
C3 P1 C1 107.44(6)
C28 P2 Ti 47.15(4)
C28 P2 C29 104.09(6)
C28 P2 C30 104.51(7)
C29 P2 Ti 129.43(5)
C30 P2 Ti 125.32(5)
C30 P2 C29 99.21(7)
N1 Si1 Ti 35.44(3)
N1 Si1 C1 106.61(5)
N1 Si1 C4 113.40(5)
N1 Si1 C5 111.53(5)
C1 Si1 Ti 75.48(4)
C4 Si1 Ti 108.49(4)
C4 Si1 C1 108.06(5)
C5 Si1 Ti 138.59(4)
C5 Si1 C1 107.65(6)
C5 Si1 C4 109.34(6)
N2 Si2 C2 103.08(5)
N2 Si2 C12 112.79(6)
N2 Si2 C13 112.84(6)
C12 Si2 C2 108.45(6)
C13 Si2 C2 111.00(6)
C13 Si2 C12 108.53(7)
N3 Si3 C3 104.83(5)
N3 Si3 C20 115.17(6)
N3 Si3 C21 112.09(5)
C20 Si3 C3 106.44(6)
C21 Si3 C3 108.23(6)
C21 Si3 C20 109.62(6)
Si1 N1 Ti 113.66(4)
C6 N1 Ti 123.64(7)
C6 N1 Si1 122.23(7)
Si2 N2 Ti 132.98(5)
C14 N2 Ti 113.33(7)
C14 N2 Si2 113.64(7)
Si3 N3 Ti 128.75(5)
C22 N3 Ti 117.00(7)
C22 N3 Si3 114.11(7)
P1 C1 Si1 113.37(6)
P1 C1 H1A 106.7(10)
P1 C1 H1B 110.8(10)
Si1 C1 H1A 106.5(9)
Si1 C1 H1B 110.0(10)
H1A C1 H1B 109.2(13)
P1 C2 Si2 104.14(6)
P1 C2 H2A 108.4(10)
P1 C2 H2B 113.6(10)
Si2 C2 H2A 109.1(10)
Si2 C2 H2B 111.9(10)
H2A C2 H2B 109.6(14)
P1 C3 Si3 105.08(6)
P1 C3 H3A 109.5(10)
P1 C3 H3B 111.2(10)
Si3 C3 H3A 111.5(10)
Si3 C3 H3B 113.2(10)
H3A C3 H3B 106.3(14)
Si1 C4 H4A 109.5
Si1 C4 H4B 109.5
Si1 C4 H4C 109.5
H4A C4 H4B 109.5
H4A C4 H4C 109.5
H4B C4 H4C 109.5
Si1 C5 H5A 109.5
Si1 C5 H5B 109.5
Si1 C5 H5C 109.5
H5A C5 H5B 109.5
H5A C5 H5C 109.5
H5B C5 H5C 109.5
N1 C6 C11 120.25(9)
C7 C6 N1 122.51(9)
C7 C6 C11 117.22(9)
C6 C7 H7 119.6(9)
C8 C7 C6 121.17(10)
C8 C7 H7 119.2(9)
C7 C8 H8 120.0(10)
C9 C8 C7 120.81(11)
C9 C8 H8 119.2(10)
C8 C9 H9 123.0(10)
C8 C9 C10 118.91(10)
C10 C9 H9 118.1(10)
C9 C10 H10 121.1(10)
C9 C10 C11 120.81(11)
C11 C10 H10 118.1(10)
C6 C11 H11 120.6(10)
C10 C11 C6 121.07(10)
C10 C11 H11 118.3(10)
Si2 C12 H12A 109.5
Si2 C12 H12B 109.5
Si2 C12 H12C 109.5
H12A C12 H12B 109.5
H12A C12 H12C 109.5
H12B C12 H12C 109.5
Si2 C13 H13A 109.5
Si2 C13 H13B 109.5
Si2 C13 H13C 109.5
H13A C13 H13B 109.5
H13A C13 H13C 109.5
H13B C13 H13C 109.5
C15 C14 N2 121.14(9)
C19 C14 N2 121.08(9)
C19 C14 C15 117.77(9)
C14 C15 H15 118.1(9)
C16 C15 C14 121.25(10)
C16 C15 H15 120.6(9)
C15 C16 H16 120.1(10)
C15 C16 C17 120.25(10)
C17 C16 H16 119.6(10)
C16 C17 H17 118.5(9)
C18 C17 C16 119.38(10)
C18 C17 H17 122.1(9)
C17 C18 H18 120.8(10)
C17 C18 C19 120.45(10)
C19 C18 H18 118.7(10)
C14 C19 H19 120.0(10)
C18 C19 C14 120.90(10)
C18 C19 H19 119.0(10)
Si3 C20 H20A 109.5
Si3 C20 H20B 109.5
Si3 C20 H20C 109.5
H20A C20 H20B 109.5
H20A C20 H20C 109.5
H20B C20 H20C 109.5
Si3 C21 H21A 109.5
Si3 C21 H21B 109.5
Si3 C21 H21C 109.5
H21A C21 H21B 109.5
H21A C21 H21C 109.5
H21B C21 H21C 109.5
C23 C22 N3 121.70(10)
C27 C22 N3 121.54(9)
C27 C22 C23 116.74(10)
C22 C23 H23 118.3(10)
C24 C23 C22 121.75(11)
C24 C23 H23 119.8(10)
C23 C24 H24 118.8(10)
C25 C24 C23 120.48(10)
C25 C24 H24 120.6(10)
C24 C25 H25 121.7(10)
C24 C25 C26 118.66(11)
C26 C25 H25 119.7(10)
C25 C26 H26 118.4(10)
C25 C26 C27 121.07(11)
C27 C26 H26 120.5(10)
C22 C27 H27 119.4(10)
C26 C27 C22 121.28(10)
C26 C27 H27 119.3(10)
Ti C28 H28A 112.4(10)
Ti C28 H28B 114.2(9)
P2 C28 Ti 94.21(5)
P2 C28 H28A 113.1(10)
P2 C28 H28B 112.9(10)
H28A C28 H28B 109.4(13)
P2 C29 H29A 109.5
P2 C29 H29B 109.5
P2 C29 H29C 109.5
H29A C29 H29B 109.5
H29A C29 H29C 109.5
H29B C29 H29C 109.5
P2 C30 H30A 109.5
P2 C30 H30B 109.5
P2 C30 H30C 109.5
H30A C30 H30B 109.5
H30A C30 H30C 109.5
H30B C30 H30C 109.5

loop_
_geom_bond_atom_site_label_1
_geom_bond_atom_site_label_2
_geom_bond_distance
Ti P1 2.4755(9)
Ti P2 2.8963(9)
Ti Si1 3.1179(8)
Ti N1 1.9735(11)
Ti N2 2.0274(11)
Ti N3 2.0721(11)
Ti C28 2.1292(12)
P1 C1 1.8271(13)
P1 C2 1.8010(13)
P1 C3 1.8093(13)
P2 C28 1.8133(13)
P2 C29 1.8384(15)
P2 C30 1.8345(14)
Si1 N1 1.7485(10)
Si1 C1 1.9023(12)
Si1 C4 1.8676(14)
Si1 C5 1.8669(13)
Si2 N2 1.7466(11)
Si2 C2 1.8907(14)
Si2 C12 1.8696(14)
Si2 C13 1.8606(14)
Si3 N3 1.7512(10)
Si3 C3 1.8816(14)
Si3 C20 1.8742(14)
Si3 C21 1.8739(14)
N1 C6 1.4079(13)
N2 C14 1.4296(14)
N3 C22 1.4236(14)
C1 H1A 0.963(16)
C1 H1B 0.935(16)
C2 H2A 0.939(17)
C2 H2B 0.959(17)
C3 H3A 0.912(17)
C3 H3B 0.943(17)
C4 H4A 0.936(9)
C4 H4B 0.936(9)
C4 H4C 0.936(9)
C5 H5A 0.921(10)
C5 H5B 0.921(10)
C5 H5C 0.921(10)
C6 C7 1.4074(15)
C6 C11 1.4081(15)
C7 H7 0.988(16)
C7 C8 1.3908(16)
C8 H8 0.916(16)
C8 C9 1.3869(18)
C9 H9 0.938(17)
C9 C10 1.3889(18)
C10 H10 0.924(16)
C10 C11 1.3916(15)
C11 H11 0.931(16)
C12 H12A 0.948(11)
C12 H12B 0.948(11)
C12 H12C 0.948(11)
C13 H13A 0.937(10)
C13 H13B 0.937(10)
C13 H13C 0.937(10)
C14 C15 1.4028(15)
C14 C19 1.4023(15)
C15 H15 0.982(16)
C15 C16 1.3886(16)
C16 H16 0.969(16)
C16 C17 1.3913(17)
C17 H17 0.980(16)
C17 C18 1.3885(17)
C18 H18 0.907(16)
C18 C19 1.3934(15)
C19 H19 0.955(16)
C20 H20A 0.956(10)
C20 H20B 0.956(10)
C20 H20C 0.956(10)
C21 H21A 0.919(10)
C21 H21B 0.919(10)
C21 H21C 0.919(10)
C22 C23 1.4067(15)
C22 C27 1.4022(15)
C23 H23 0.977(17)
C23 C24 1.3921(17)
C24 H24 0.944(17)
C24 C25 1.3868(18)
C25 H25 0.951(17)
C25 C26 1.3879(17)
C26 H26 0.948(17)
C26 C27 1.3917(16)
C27 H27 0.900(16)
C28 H28A 0.931(16)
C28 H28B 0.956(16)
C29 H29A 0.972(11)
C29 H29B 0.972(11)
C29 H29C 0.972(11)
C30 H30A 0.963(11)
C30 H30B 0.963(11)
C30 H30C 0.963(11)

loop_
_geom_torsion_atom_site_label_1
_geom_torsion_atom_site_label_2
_geom_torsion_atom_site_label_3
_geom_torsion_atom_site_label_4
_geom_torsion
Ti P1 C1 Si1 30.77(6)
Ti P1 C2 Si2 27.39(7)
Ti P1 C3 Si3 14.15(7)
Ti Si1 N1 C6 172.36(11)
Ti N1 C6 C7 142.37(8)
Ti N1 C6 C11 -35.82(12)
Ti N2 C14 C15 90.40(11)
Ti N2 C14 C19 -90.35(10)
Ti N3 C22 C23 132.82(9)
Ti N3 C22 C27 -48.69(12)
Si1 N1 C6 C7 -29.23(13)
Si1 N1 C6 C11 152.59(8)
Si2 N2 C14 C15 -87.59(11)
Si2 N2 C14 C19 91.65(11)
Si3 N3 C22 C23 -43.20(12)
Si3 N3 C22 C27 135.28(9)
N1 C6 C7 C8 -178.93(10)
N1 C6 C11 C10 178.33(10)
N2 Si2 C2 P1 -9.10(7)
N2 C14 C15 C16 179.65(10)
N2 C14 C19 C18 179.83(10)
N3 Si3 C3 P1 -23.42(7)
N3 C22 C23 C24 177.14(11)
N3 C22 C27 C26 -177.99(10)
C1 P1 C2 Si2 -78.68(7)
C1 P1 C3 Si3 119.84(6)
C1 Si1 N1 Ti 29.49(6)
C1 Si1 N1 C6 -158.15(8)
C2 P1 C1 Si1 149.50(6)
C2 P1 C3 Si3 -120.32(7)
C2 Si2 N2 Ti -20.04(8)
C2 Si2 N2 C14 157.44(8)
C3 P1 C1 Si1 -88.96(7)
C3 P1 C2 Si2 162.52(6)
C3 Si3 N3 Ti 31.22(8)
C3 Si3 N3 C22 -153.33(8)
C4 Si1 N1 Ti -89.31(6)
C4 Si1 N1 C6 83.06(9)
C5 Si1 N1 Ti 146.74(5)
C5 Si1 N1 C6 -40.90(10)
C6 C7 C8 C9 0.69(17)
C7 C6 C11 C10 0.05(15)
C7 C8 C9 C10 -0.01(17)
C8 C9 C10 C11 -0.64(17)
C9 C10 C11 C6 0.62(16)
C11 C6 C7 C8 -0.69(15)
C12 Si2 N2 Ti -136.79(7)
C12 Si2 N2 C14 40.69(9)
C12 Si2 C2 P1 110.68(7)
C13 Si2 N2 Ti 99.77(8)
C13 Si2 N2 C14 -82.75(9)
C13 Si2 C2 P1 -130.17(6)
C14 C15 C16 C17 0.47(17)
C15 C14 C19 C18 -0.90(15)
C15 C16 C17 C18 -0.81(17)
C16 C17 C18 C19 0.29(17)
C17 C18 C19 C14 0.57(17)
C19 C14 C15 C16 0.38(16)
C20 Si3 N3 Ti -85.39(8)
C20 Si3 N3 C22 90.07(9)
C20 Si3 C3 P1 99.05(7)
C21 Si3 N3 Ti 148.39(6)
C21 Si3 N3 C22 -36.16(9)
C21 Si3 C3 P1 -143.20(6)
C22 C23 C24 C25 1.17(18)
C23 C22 C27 C26 0.57(16)
C23 C24 C25 C26 -0.03(18)
C24 C25 C26 C27 -0.82(18)
C25 C26 C27 C22 0.54(18)
C27 C22 C23 C24 -1.42(17)
C29 P2 C28 Ti -131.32(6)
C30 P2 C28 Ti 125.06(6)
